data_7200751
loop_
_publ_author_name
'Raatikainen, Kari'
'Rissanen, Kari'

_publ_section_title
;
 Hierarchical halogen bonding induces polymorphism
;
_journal_issue 5
_journal_name_full CrystEngComm
_journal_page_first 750
_journal_paper_doi 10.1039/b821085n
_journal_volume 11
_journal_year 2009
_chemical_compound_source 'synthesis as described'
_chemical_formula_moiety 'C10 H8 N2, C6 H3 I N2 O4'
_chemical_formula_sum 'C16 H11 I N4 O4'
_chemical_formula_weight 450.19
_chemical_name_systematic
;
?
;
_space_group_IT_number 14
_symmetry_cell_setting monoclinic
_symmetry_Int_Tables_number 14
_symmetry_space_group_name_Hall '-P 2ybc'
_symmetry_space_group_name_H-M 'P 1 21/c 1'
_atom_sites_solution_hydrogens geom
_atom_sites_solution_primary direct
_atom_sites_solution_secondary difmap
_audit_creation_date 2008-08-25T12:34:38-00:00
_audit_creation_method 'WinGX routine CIF_UPDATE'
_cell_angle_alpha 90
_cell_angle_beta 97.7080(7)
_cell_angle_gamma 90
_cell_formula_units_Z 4
_cell_length_a 6.6185(10)
_cell_length_b 11.5873(10)
_cell_length_c 21.7075(20)
_cell_measurement_reflns_used 28158
_cell_measurement_temperature 123(2)
_cell_measurement_theta_max 28.283
_cell_measurement_theta_min 0.407
_cell_measurement_wavelength 0.71073
_cell_volume 1649.7(3)
_computing_cell_refinement 'HKL Scalepack (Otwinowski & Minor 1997)'
_computing_data_collection 'Collect (Bruker AXS BV, 1997-2004)'
_computing_data_reduction 'HKL Denzo and Scalepack (Otwinowski & Minor 1997)'
_computing_molecular_graphics 'Ortep-3 for Windows (Farrugia, 1997)'
_computing_publication_material 'WinGX publication routines (Farrugia, 1999)'
_computing_structure_refinement 'SHELXL-97 (Sheldrick, 1997)'
_computing_structure_solution 'SIR97 (Giacovazzo et al, 1997)'
_diffrn_ambient_temperature 123(2)
_diffrn_detector 'CCD plate'
_diffrn_detector_area_resol_mean 9
_diffrn_measured_fraction_theta_full 0.999
_diffrn_measured_fraction_theta_max 0.999
_diffrn_measurement_device '95mm CCD camera on \k-goniostat'
_diffrn_measurement_device_type KappaCCD
_diffrn_measurement_method 'CCD rotation images, thick slices'
_diffrn_orient_matrix_type 'by Bruker AXS Collect from scalepack cell'
_diffrn_orient_matrix_UB_11 -0.851741E-1
_diffrn_orient_matrix_UB_12 -0.290713E-1
_diffrn_orient_matrix_UB_13 0.314325E-1
_diffrn_orient_matrix_UB_21 -0.118194
_diffrn_orient_matrix_UB_22 -0.97456E-2
_diffrn_orient_matrix_UB_23 -0.334662E-1
_diffrn_orient_matrix_UB_31 0.449726E-1
_diffrn_orient_matrix_UB_32 -0.80671E-1
_diffrn_orient_matrix_UB_33 -0.72843E-2
_diffrn_radiation_monochromator graphite
_diffrn_radiation_probe x-ray
_diffrn_radiation_type MoK\a
_diffrn_radiation_wavelength 0.71073
_diffrn_reflns_av_R_equivalents 0.0357
_diffrn_reflns_av_unetI/netI 0.0268
_diffrn_reflns_limit_h_max 7
_diffrn_reflns_limit_h_min -8
_diffrn_reflns_limit_k_max 14
_diffrn_reflns_limit_k_min -15
_diffrn_reflns_limit_l_max 28
_diffrn_reflns_limit_l_min -28
_diffrn_reflns_number 24603
_diffrn_reflns_theta_full 27.5
_diffrn_reflns_theta_max 27.5
_diffrn_reflns_theta_min 2.58
_diffrn_source 'Enraf Nonius FR590'
_exptl_absorpt_coefficient_mu 1.971
_exptl_absorpt_correction_T_max 0.821
_exptl_absorpt_correction_T_min 0.676
_exptl_absorpt_correction_type multi-scan
_exptl_absorpt_process_details '(Blessing et al., 1995)'
_exptl_crystal_colour colorless
_exptl_crystal_density_diffrn 1.813
_exptl_crystal_density_method 'not measured'
_exptl_crystal_description block
_exptl_crystal_F_000 880
_exptl_crystal_size_max 0.25
_exptl_crystal_size_mid 0.2
_exptl_crystal_size_min 0.1
_refine_diff_density_max 0.34
_refine_diff_density_min -0.394
_refine_diff_density_rms 0.068
_refine_ls_extinction_method none
_refine_ls_goodness_of_fit_ref 1.022
_refine_ls_hydrogen_treatment constr
_refine_ls_matrix_type full
_refine_ls_number_parameters 226
_refine_ls_number_reflns 3794
_refine_ls_number_restraints 0
_refine_ls_restrained_S_all 1.022
_refine_ls_R_factor_all 0.0237
_refine_ls_R_factor_gt 0.0201
_refine_ls_shift/su_max 0.002
_refine_ls_shift/su_mean 0
_refine_ls_structure_factor_coef Fsqd
_refine_ls_weighting_details 'calc w=1/[\s^2^(Fo^2^)+(0.0086P)^2^+1.3501P] where P=(Fo^2^+2Fc^2^)/3'
_refine_ls_weighting_scheme calc
_refine_ls_wR_factor_gt 0.0419
_refine_ls_wR_factor_ref 0.0434
_reflns_number_gt 3454
_reflns_number_total 3794
_reflns_threshold_expression >2sigma(I)
_cod_data_source_file b821085n.txt
_cod_data_source_block 3
_cod_original_sg_symbol_H-M 'P 21/c'
_cod_database_code 7200751

loop_
_symmetry_equiv_pos_as_xyz
'x, y, z'
'-x, y+1/2, -z+1/2'
'-x, -y, -z'
'x, -y-1/2, z-1/2'

loop_
_atom_site_label
_atom_site_type_symbol
_atom_site_fract_x
_atom_site_fract_y
_atom_site_fract_z
_atom_site_U_iso_or_equiv
_atom_site_adp_type
_atom_site_occupancy
_atom_site_symmetry_multiplicity
_atom_site_calc_flag
_atom_site_refinement_flags
_atom_site_disorder_assembly
_atom_site_disorder_group
I1 I 0.301793(17) 0.337994(11) 0.325118(5) 0.02011(5) Uani 1 1 d . . .
C2 C 0.5281(3) 0.31880(16) 0.26629(9) 0.0187(4) Uani 1 1 d . . .
C3 C 0.6611(3) 0.22554(17) 0.27582(9) 0.0193(4) Uani 1 1 d . . .
H3 H 0.6509 0.1719 0.3083 0.023 Uiso 1 1 calc R . .
C4 C 0.8091(3) 0.21281(16) 0.23663(9) 0.0188(4) Uani 1 1 d . . .
C5 C 0.8327(3) 0.28795(16) 0.18866(9) 0.0188(4) Uani 1 1 d . . .
H5 H 0.9362 0.2781 0.1627 0.023 Uiso 1 1 calc R . .
C6 C 0.6955(3) 0.37839(16) 0.18093(8) 0.0181(4) Uani 1 1 d . . .
C7 C 0.5434(3) 0.39583(16) 0.21826(9) 0.0190(4) Uani 1 1 d . . .
H7 H 0.4521 0.4591 0.2111 0.023 Uiso 1 1 calc R . .
N8 N 0.9478(2) 0.11303(14) 0.24727(8) 0.0227(3) Uani 1 1 d . . .
O9 O 0.9352(2) 0.05244(12) 0.29284(6) 0.0276(3) Uani 1 1 d . . .
O10 O 1.0670(2) 0.09517(14) 0.21001(8) 0.0398(4) Uani 1 1 d . . .
N11 N 0.7068(2) 0.45978(14) 0.12934(7) 0.0213(3) Uani 1 1 d . . .
O12 O 0.5896(2) 0.54252(13) 0.12433(7) 0.0305(3) Uani 1 1 d . . .
O13 O 0.8300(2) 0.44065(12) 0.09324(6) 0.0256(3) Uani 1 1 d . . .
N14 N 0.2399(3) 0.25418(16) 0.10677(8) 0.0268(4) Uani 1 1 d . . .
C15 C 0.3751(3) 0.16776(18) 0.11552(9) 0.0251(4) Uani 1 1 d . . .
H15 H 0.3666 0.1162 0.1491 0.03 Uiso 1 1 calc R . .
C16 C 0.5270(3) 0.14923(17) 0.07832(9) 0.0230(4) Uani 1 1 d . . .
H16 H 0.6193 0.0867 0.0868 0.028 Uiso 1 1 calc R . .
C17 C 0.5430(3) 0.22288(17) 0.02859(8) 0.0200(4) Uani 1 1 d . . .
C18 C 0.4036(3) 0.31326(18) 0.01921(9) 0.0253(4) Uani 1 1 d . . .
H18 H 0.4084 0.3661 -0.014 0.03 Uiso 1 1 calc R . .
C19 C 0.2574(3) 0.32506(19) 0.05909(10) 0.0282(5) Uani 1 1 d . . .
H19 H 0.164 0.3874 0.0521 0.034 Uiso 1 1 calc R . .
C20 C 0.7005(3) 0.20522(18) -0.01327(9) 0.0208(4) Uani 1 1 d . . .
C21 C 0.7612(3) 0.09502(19) -0.02791(10) 0.0260(4) Uani 1 1 d . . .
H21 H 0.705 0.0294 -0.0102 0.031 Uiso 1 1 calc R . .
C22 C 0.9045(3) 0.0814(2) -0.06856(10) 0.0290(5) Uani 1 1 d . . .
H22 H 0.9417 0.0053 -0.0789 0.035 Uiso 1 1 calc R . .
N23 N 0.9927(3) 0.17032(16) -0.09380(8) 0.0271(4) Uani 1 1 d . . .
C24 C 0.9361(3) 0.27604(19) -0.07882(9) 0.0265(4) Uani 1 1 d . . .
H24 H 0.9994 0.3401 -0.0958 0.032 Uiso 1 1 calc R . .
C25 C 0.7909(3) 0.29794(18) -0.04010(9) 0.0235(4) Uani 1 1 d . . .
H25 H 0.7533 0.375 -0.0319 0.028 Uiso 1 1 calc R . .

loop_
_atom_site_aniso_label
_atom_site_aniso_U_11
_atom_site_aniso_U_22
_atom_site_aniso_U_33
_atom_site_aniso_U_23
_atom_site_aniso_U_13
_atom_site_aniso_U_12
I1 0.01872(7) 0.02308(7) 0.01977(7) 0.00027(5) 0.00706(5) 0.00130(5)
C2 0.0181(9) 0.0204(9) 0.0184(9) -0.0028(7) 0.0056(7) -0.0025(7)
C3 0.0188(9) 0.0204(10) 0.0192(9) 0.0012(8) 0.0039(7) -0.0027(7)
C4 0.0173(9) 0.0169(9) 0.0222(9) -0.0014(8) 0.0025(7) 0.0001(7)
C5 0.0172(8) 0.0196(9) 0.0202(9) -0.0029(8) 0.0048(7) -0.0043(7)
C6 0.0214(9) 0.0184(9) 0.0149(9) -0.0006(7) 0.0033(7) -0.0039(7)
C7 0.0178(9) 0.0177(9) 0.0216(10) -0.0009(8) 0.0029(7) -0.0004(7)
N8 0.0200(8) 0.0213(8) 0.0276(9) 0.0008(7) 0.0064(7) 0.0014(6)
O9 0.0318(8) 0.0267(8) 0.0250(7) 0.0068(6) 0.0063(6) 0.0082(6)
O10 0.0400(9) 0.0346(9) 0.0515(10) 0.0124(8) 0.0312(8) 0.0154(7)
N11 0.0254(8) 0.0181(8) 0.0207(8) -0.0007(7) 0.0046(7) -0.0038(6)
O12 0.0408(8) 0.0227(8) 0.0302(8) 0.0082(6) 0.0127(7) 0.0081(6)
O13 0.0299(7) 0.0287(8) 0.0205(7) 0.0006(6) 0.0115(6) -0.0019(6)
N14 0.0217(8) 0.0360(10) 0.0236(9) -0.0026(8) 0.0065(7) -0.0048(7)
C15 0.0254(10) 0.0306(11) 0.0202(10) -0.0007(8) 0.0067(8) -0.0083(8)
C16 0.0234(10) 0.0236(10) 0.0223(10) -0.0002(8) 0.0042(8) -0.0029(8)
C17 0.0178(9) 0.0251(10) 0.0171(9) -0.0042(8) 0.0025(7) -0.0071(7)
C18 0.0235(10) 0.0313(11) 0.0216(10) 0.0026(8) 0.0046(8) -0.0012(8)
C19 0.0217(10) 0.0342(12) 0.0293(11) -0.0003(9) 0.0060(8) 0.0010(8)
C20 0.0171(9) 0.0275(10) 0.0177(9) -0.0004(8) 0.0019(7) -0.0036(8)
C21 0.0234(10) 0.0279(11) 0.0278(11) -0.0012(9) 0.0074(8) -0.0037(8)
C22 0.0271(11) 0.0314(12) 0.0301(11) -0.0051(9) 0.0090(9) -0.0003(9)
N23 0.0238(9) 0.0367(10) 0.0219(9) -0.0024(8) 0.0073(7) -0.0040(7)
C24 0.0260(10) 0.0325(12) 0.0219(10) 0.0018(9) 0.0070(8) -0.0069(9)
C25 0.0250(10) 0.0258(10) 0.0199(10) 0.0012(8) 0.0040(8) -0.0018(8)

loop_
_atom_type_symbol
_atom_type_description
_atom_type_scat_dispersion_real
_atom_type_scat_dispersion_imag
_atom_type_scat_source
C C 0.0033 0.0016 'International Tables Vol C Tables 4.2.6.8 and 6.1.1.4'
H H 0 0 'International Tables Vol C Tables 4.2.6.8 and 6.1.1.4'
N N 0.0061 0.0033 'International Tables Vol C Tables 4.2.6.8 and 6.1.1.4'
O O 0.0106 0.006 'International Tables Vol C Tables 4.2.6.8 and 6.1.1.4'
I I -0.4742 1.8119 'International Tables Vol C Tables 4.2.6.8 and 6.1.1.4'

loop_
_geom_angle_atom_site_label_1
_geom_angle_atom_site_label_2
_geom_angle_atom_site_label_3
_geom_angle
_geom_angle_site_symmetry_1
_geom_angle_site_symmetry_3
_geom_angle_publ_flag
C7 C2 C3 120.19(17) . . ?
C7 C2 I1 121.19(14) . . ?
C3 C2 I1 118.61(13) . . ?
C4 C3 C2 118.39(17) . . ?
C4 C3 H3 120.8 . . ?
C2 C3 H3 120.8 . . ?
C5 C4 C3 123.70(17) . . ?
C5 C4 N8 118.74(16) . . ?
C3 C4 N8 117.56(17) . . ?
C6 C5 C4 115.48(17) . . ?
C6 C5 H5 122.3 . . ?
C4 C5 H5 122.3 . . ?
C5 C6 C7 123.73(17) . . ?
C5 C6 N11 118.55(16) . . ?
C7 C6 N11 117.71(17) . . ?
C2 C7 C6 118.49(17) . . ?
C2 C7 H7 120.8 . . ?
C6 C7 H7 120.8 . . ?
O10 N8 O9 123.90(17) . . ?
O10 N8 C4 118.23(16) . . ?
O9 N8 C4 117.87(15) . . ?
O13 N11 O12 123.44(16) . . ?
O13 N11 C6 118.46(16) . . ?
O12 N11 C6 118.09(15) . . ?
C19 N14 C15 116.26(17) . . ?
N14 C15 C16 123.75(19) . . ?
N14 C15 H15 118.1 . . ?
C16 C15 H15 118.1 . . ?
C15 C16 C17 119.54(19) . . ?
C15 C16 H16 120.2 . . ?
C17 C16 H16 120.2 . . ?
C16 C17 C18 117.18(17) . . ?
C16 C17 C20 121.51(18) . . ?
C18 C17 C20 121.31(18) . . ?
C19 C18 C17 119.09(19) . . ?
C19 C18 H18 120.5 . . ?
C17 C18 H18 120.5 . . ?
N14 C19 C18 124.2(2) . . ?
N14 C19 H19 117.9 . . ?
C18 C19 H19 117.9 . . ?
C21 C20 C25 117.37(18) . . ?
C21 C20 C17 120.98(18) . . ?
C25 C20 C17 121.64(18) . . ?
C20 C21 C22 119.55(19) . . ?
C20 C21 H21 120.2 . . ?
C22 C21 H21 120.2 . . ?
N23 C22 C21 123.1(2) . . ?
N23 C22 H22 118.5 . . ?
C21 C22 H22 118.5 . . ?
C24 N23 C22 117.11(17) . . ?
N23 C24 C25 123.89(19) . . ?
N23 C24 H24 118.1 . . ?
C25 C24 H24 118.1 . . ?
C24 C25 C20 118.99(19) . . ?
C24 C25 H25 120.5 . . ?
C20 C25 H25 120.5 . . ?

loop_
_geom_bond_atom_site_label_1
_geom_bond_atom_site_label_2
_geom_bond_distance
_geom_bond_site_symmetry_2
_geom_bond_publ_flag
I1 C2 2.1062(18) . ?
C2 C7 1.386(3) . ?
C2 C3 1.392(3) . ?
C3 C4 1.389(3) . ?
C3 H3 0.95 . ?
C4 C5 1.382(3) . ?
C4 N8 1.475(2) . ?
C5 C6 1.382(3) . ?
C5 H5 0.95 . ?
C6 C7 1.389(3) . ?
C6 N11 1.474(2) . ?
C7 H7 0.95 . ?
N8 O10 1.221(2) . ?
N8 O9 1.225(2) . ?
N11 O13 1.224(2) . ?
N11 O12 1.229(2) . ?
N14 C19 1.339(3) . ?
N14 C15 1.340(3) . ?
C15 C16 1.388(3) . ?
C15 H15 0.95 . ?
C16 C17 1.391(3) . ?
C16 H16 0.95 . ?
C17 C18 1.392(3) . ?
C17 C20 1.486(3) . ?
C18 C19 1.389(3) . ?
C18 H18 0.95 . ?
C19 H19 0.95 . ?
C20 C21 1.388(3) . ?
C20 C25 1.395(3) . ?
C21 C22 1.389(3) . ?
C21 H21 0.95 . ?
C22 N23 1.337(3) . ?
C22 H22 0.95 . ?
N23 C24 1.334(3) . ?
C24 C25 1.382(3) . ?
C24 H24 0.95 . ?
C25 H25 0.95 . ?

loop_
_geom_torsion_atom_site_label_1
_geom_torsion_atom_site_label_2
_geom_torsion_atom_site_label_3
_geom_torsion_atom_site_label_4
_geom_torsion
_geom_torsion_site_symmetry_1
_geom_torsion_site_symmetry_2
_geom_torsion_site_symmetry_3
_geom_torsion_site_symmetry_4
_geom_torsion_publ_flag
C7 C2 C3 C4 0.6(3) . . . . ?
I1 C2 C3 C4 179.56(13) . . . . ?
C2 C3 C4 C5 0.3(3) . . . . ?
C2 C3 C4 N8 -179.65(16) . . . . ?
C3 C4 C5 C6 -0.8(3) . . . . ?
N8 C4 C5 C6 179.10(16) . . . . ?
C4 C5 C6 C7 0.5(3) . . . . ?
C4 C5 C6 N11 -177.92(16) . . . . ?
C3 C2 C7 C6 -0.9(3) . . . . ?
I1 C2 C7 C6 -179.81(13) . . . . ?
C5 C6 C7 C2 0.3(3) . . . . ?
N11 C6 C7 C2 178.77(16) . . . . ?
C5 C4 N8 O10 -6.1(3) . . . . ?
C3 C4 N8 O10 173.82(18) . . . . ?
C5 C4 N8 O9 174.43(17) . . . . ?
C3 C4 N8 O9 -5.6(3) . . . . ?
C5 C6 N11 O13 3.9(2) . . . . ?
C7 C6 N11 O13 -174.63(16) . . . . ?
C5 C6 N11 O12 -177.13(17) . . . . ?
C7 C6 N11 O12 4.3(2) . . . . ?
C19 N14 C15 C16 -0.2(3) . . . . ?
N14 C15 C16 C17 -0.3(3) . . . . ?
C15 C16 C17 C18 0.5(3) . . . . ?
C15 C16 C17 C20 -178.82(17) . . . . ?
C16 C17 C18 C19 -0.2(3) . . . . ?
C20 C17 C18 C19 179.07(18) . . . . ?
C15 N14 C19 C18 0.5(3) . . . . ?
C17 C18 C19 N14 -0.3(3) . . . . ?
C16 C17 C20 C21 34.7(3) . . . . ?
C18 C17 C20 C21 -144.6(2) . . . . ?
C16 C17 C20 C25 -146.33(19) . . . . ?
C18 C17 C20 C25 34.4(3) . . . . ?
C25 C20 C21 C22 -0.9(3) . . . . ?
C17 C20 C21 C22 178.18(18) . . . . ?
C20 C21 C22 N23 1.6(3) . . . . ?
C21 C22 N23 C24 -0.6(3) . . . . ?
C22 N23 C24 C25 -1.2(3) . . . . ?
N23 C24 C25 C20 1.9(3) . . . . ?
C21 C20 C25 C24 -0.7(3) . . . . ?
C17 C20 C25 C24 -179.79(18) . . . . ?
